data_4087053
loop_
_publ_author_name
'Wang, Baiquan'
'Zhu, Bolin'
'Xu, Shansheng'
'Zhou, Xiuzhong'

_publ_section_title
;
 Reactions of Doubly Bridged Biscyclopentadienes with Molybdenum
 (Tungsten) Carbonyl
;
_journal_issue 24
_journal_name_full Organometallics
_journal_page_first 4842
_journal_page_last 4852
_journal_paper_doi 10.1021/om034039z
_journal_volume 22
_journal_year 2003
_chemical_formula_sum 'C21 H18 Ge O6 W2'
_chemical_formula_weight 806.64
_space_group_IT_number 2
_symmetry_cell_setting triclinic
_symmetry_space_group_name_Hall '-P 1'
_symmetry_space_group_name_H-M 'P -1'
_atom_sites_solution_hydrogens geom
_atom_sites_solution_primary direct
_atom_sites_solution_secondary difmap
_audit_creation_method SHELXL-97
_cell_angle_alpha 101.448(5)
_cell_angle_beta 94.525(6)
_cell_angle_gamma 92.555(5)
_cell_formula_units_Z 2
_cell_length_a 9.546(3)
_cell_length_b 10.398(4)
_cell_length_c 11.104(4)
_cell_measurement_reflns_used 1018
_cell_measurement_temperature 293(2)
_cell_measurement_theta_max 26.33
_cell_measurement_theta_min 3.02
_cell_volume 1074.8(7)
_computing_cell_refinement 'Bruker SMART'
_computing_data_collection 'Bruker SMART'
_computing_data_reduction 'Bruker SAINT'
_computing_molecular_graphics 'Bruker SHELXTL'
_computing_publication_material 'Bruker SHELXTL'
_computing_structure_refinement 'SHELXL-97 (Sheldrick, 1997)'
_computing_structure_solution 'SHELXS-97 (Sheldrick, 1990)'
_diffrn_ambient_temperature 293(2)
_diffrn_measured_fraction_theta_full 0.971
_diffrn_measured_fraction_theta_max 0.971
_diffrn_measurement_device_type 'CCD area detector'
_diffrn_measurement_method 'phi and omega scans'
_diffrn_radiation_monochromator graphite
_diffrn_radiation_source 'fine-focus sealed tube'
_diffrn_radiation_type MoK\a
_diffrn_radiation_wavelength 0.71073
_diffrn_reflns_av_R_equivalents 0.0325
_diffrn_reflns_av_sigmaI/netI 0.0666
_diffrn_reflns_limit_h_max 10
_diffrn_reflns_limit_h_min -11
_diffrn_reflns_limit_k_max 11
_diffrn_reflns_limit_k_min -12
_diffrn_reflns_limit_l_max 13
_diffrn_reflns_limit_l_min -11
_diffrn_reflns_number 5383
_diffrn_reflns_theta_full 25.00
_diffrn_reflns_theta_max 25.00
_diffrn_reflns_theta_min 1.88
_exptl_absorpt_coefficient_mu 12.101
_exptl_absorpt_correction_T_max 1.000000
_exptl_absorpt_correction_T_min 0.303036
_exptl_absorpt_correction_type multi-scan
_exptl_absorpt_process_details SADABS
_exptl_crystal_density_diffrn 2.493
_exptl_crystal_density_method 'not measured'
_exptl_crystal_F_000 744
_exptl_crystal_size_max 0.32
_exptl_crystal_size_mid 0.24
_exptl_crystal_size_min 0.20
_refine_diff_density_max 1.729
_refine_diff_density_min -1.927
_refine_diff_density_rms 0.257
_refine_ls_extinction_coef 0.0045(4)
_refine_ls_extinction_expression Fc^*^=kFc[1+0.001xFc^2^\l^3^/sin(2\q)]^-1/4^
_refine_ls_extinction_method SHELXL
_refine_ls_goodness_of_fit_ref 0.997
_refine_ls_hydrogen_treatment mixed
_refine_ls_matrix_type full
_refine_ls_number_parameters 276
_refine_ls_number_reflns 3686
_refine_ls_number_restraints 0
_refine_ls_restrained_S_all 0.997
_refine_ls_R_factor_all 0.0565
_refine_ls_R_factor_gt 0.0414
_refine_ls_shift/su_max 0.001
_refine_ls_shift/su_mean 0.000
_refine_ls_structure_factor_coef Fsqd
_refine_ls_weighting_details 'calc w=1/[\s^2^(Fo^2^)+(0.0620P)^2^+0.0000P] where P=(Fo^2^+2Fc^2^)/3'
_refine_ls_weighting_scheme calc
_refine_ls_wR_factor_gt 0.1012
_refine_ls_wR_factor_ref 0.1097
_reflns_number_gt 2919
_reflns_number_total 3686
_reflns_threshold_expression >2sigma(I)
_cod_data_source_file om034039z_si_002.txt
_cod_data_source_block 021218e
_cod_depositor_comments
;
The following automatic conversions were performed:

'_symmetry_cell_setting' value 'Triclinic' changed to 'triclinic'
according to the built-in table from CIF Core dictionary named
'cif_core.dic' version 2.4.1 from 2010-06-29.

'_exptl_absorpt_correction_type' value 'MULTI-SCAN' changed to
'multi-scan' according to the built-in table from CIF Core dictionary
named 'cif_core.dic' version 2.4.1 from 2010-06-29.

Automatic conversion script
Id: cif_fix_values 4624 2016-04-14 12:54:50Z antanas 
;
_cod_original_cell_volume 1074.8(6)
_cod_original_sg_symbol_H-M P-1
_cod_database_code 4087053

loop_
_symmetry_equiv_pos_as_xyz
'x, y, z'
'-x, -y, -z'

loop_
_atom_site_label
_atom_site_type_symbol
_atom_site_fract_x
_atom_site_fract_y
_atom_site_fract_z
_atom_site_U_iso_or_equiv
_atom_site_adp_type
_atom_site_occupancy
_atom_site_symmetry_multiplicity
_atom_site_calc_flag
_atom_site_refinement_flags
_atom_site_disorder_assembly
_atom_site_disorder_group
W1 W 0.26942(4) 0.72075(4) 0.44797(4) 0.02877(17) Uani 1 1 d . . .
W2 W 0.24218(4) 0.89979(4) 0.14562(4) 0.02459(17) Uani 1 1 d . . .
Ge1 Ge 0.33078(11) 0.58897(10) 0.23047(10) 0.0289(3) Uani 1 1 d . . .
C1 C 0.4756(13) 0.7345(11) 0.4543(11) 0.042(3) Uani 1 1 d . . .
O1 O 0.5965(9) 0.7475(9) 0.4611(9) 0.063(3) Uani 1 1 d . . .
C2 C 0.2110(15) 0.5357(13) 0.4462(13) 0.054(3) Uani 1 1 d . . .
O2 O 0.1681(12) 0.4315(9) 0.4474(12) 0.083(4) Uani 1 1 d . . .
C3 C 0.3320(15) 0.7056(15) 0.6176(14) 0.061(4) Uani 1 1 d . . .
O3 O 0.3643(14) 0.6973(14) 0.7181(10) 0.096(4) Uani 1 1 d . . .
C4 C 0.4302(12) 0.9400(10) 0.2354(10) 0.031(2) Uani 1 1 d . . .
O4 O 0.5401(9) 0.9613(9) 0.2881(9) 0.057(2) Uani 1 1 d . . .
C5 C 0.3275(13) 1.0341(12) 0.0605(12) 0.043(3) Uani 1 1 d . . .
O5 O 0.3787(10) 1.1092(9) 0.0108(10) 0.065(3) Uani 1 1 d . . .
C6 C 0.1358(12) 1.0565(12) 0.2102(11) 0.039(3) Uani 1 1 d . . .
O6 O 0.0694(10) 1.1409(8) 0.2475(8) 0.052(2) Uani 1 1 d . . .
C7 C 0.1937(10) 0.8775(9) 0.3324(9) 0.026(2) Uani 1 1 d . . .
C8 C 0.0780(9) 0.7862(9) 0.3389(9) 0.023(2) Uani 1 1 d . . .
C9 C 0.0465(12) 0.8029(10) 0.4643(11) 0.037(3) Uani 1 1 d . . .
H9 H -0.0267 0.7592 0.4933 0.045 Uiso 1 1 calc R . .
C10 C 0.1453(12) 0.8966(10) 0.5362(9) 0.031(2) Uani 1 1 d . . .
H10 H 0.1516 0.9232 0.6216 0.037 Uiso 1 1 calc R . .
C11 C 0.2319(11) 0.9426(9) 0.4576(9) 0.030(2) Uani 1 1 d . . .
H11 H 0.3049 1.0069 0.4828 0.036 Uiso 1 1 calc R . .
C12 C -0.0073(10) 0.7150(9) 0.2236(9) 0.027(2) Uani 1 1 d . . .
C13 C -0.0584(12) 0.5752(12) 0.2247(13) 0.051(4) Uani 1 1 d . . .
H13A H 0.0206 0.5212 0.2244 0.077 Uiso 1 1 calc R . .
H13B H -0.1222 0.5419 0.1529 0.077 Uiso 1 1 calc R . .
H13C H -0.1060 0.5740 0.2975 0.077 Uiso 1 1 calc R . .
C14 C -0.1409(11) 0.7971(12) 0.2085(12) 0.046(3) Uani 1 1 d . . .
H14A H -0.1918 0.8036 0.2805 0.069 Uiso 1 1 calc R . .
H14B H -0.2008 0.7539 0.1371 0.069 Uiso 1 1 calc R . .
H14C H -0.1113 0.8836 0.1988 0.069 Uiso 1 1 calc R . .
C15 C 0.0814(10) 0.7219(10) 0.1199(10) 0.031(2) Uani 1 1 d . . .
C16 C 0.2233(10) 0.6750(9) 0.1117(10) 0.029(2) Uani 1 1 d . . .
C17 C 0.2718(12) 0.7084(11) 0.0054(11) 0.041(3) Uani 1 1 d . . .
H17 H 0.3589 0.6894 -0.0236 0.050 Uiso 1 1 calc R . .
C18 C 0.1692(12) 0.7745(12) -0.0503(11) 0.046(3) Uani 1 1 d . . .
H18 H 0.1775 0.8089 -0.1208 0.056 Uiso 1 1 calc R . .
C19 C 0.0516(11) 0.7803(12) 0.0183(10) 0.042(3) Uani 1 1 d . . .
H19 H -0.0324 0.8170 -0.0007 0.051 Uiso 1 1 calc R . .
C20 C 0.5241(12) 0.6037(13) 0.1830(12) 0.048(3) Uani 1 1 d . . .
H20A H 0.5861 0.5644 0.2357 0.072 Uiso 1 1 calc R . .
H20B H 0.5535 0.6948 0.1912 0.072 Uiso 1 1 calc R . .
H20C H 0.5271 0.5592 0.0988 0.072 Uiso 1 1 calc R . .
C21 C 0.2789(13) 0.4004(10) 0.1778(14) 0.053(4) Uani 1 1 d . . .
H21A H 0.2969 0.3717 0.0932 0.080 Uiso 1 1 calc R . .
H21B H 0.1806 0.3844 0.1862 0.080 Uiso 1 1 calc R . .
H21C H 0.3336 0.3526 0.2284 0.080 Uiso 1 1 calc R . .

loop_
_atom_site_aniso_label
_atom_site_aniso_U_11
_atom_site_aniso_U_22
_atom_site_aniso_U_33
_atom_site_aniso_U_23
_atom_site_aniso_U_13
_atom_site_aniso_U_12
W1 0.0357(3) 0.0251(3) 0.0270(3) 0.00856(18) 0.00330(18) 0.00314(18)
W2 0.0249(2) 0.0259(3) 0.0238(3) 0.00664(17) 0.00246(16) 0.00298(16)
Ge1 0.0272(6) 0.0207(5) 0.0367(6) 0.0008(5) 0.0029(5) 0.0023(4)
C1 0.038(7) 0.037(6) 0.049(8) 0.004(6) -0.005(6) -0.002(5)
O1 0.038(5) 0.067(6) 0.080(7) 0.011(5) -0.011(5) 0.008(4)
C2 0.065(9) 0.038(8) 0.064(9) 0.020(7) 0.018(7) 0.006(6)
O2 0.097(9) 0.038(6) 0.124(10) 0.027(6) 0.040(8) -0.005(5)
C3 0.062(9) 0.070(10) 0.050(9) 0.001(7) 0.006(7) 0.027(7)
O3 0.126(11) 0.132(11) 0.046(7) 0.047(7) 0.011(7) 0.053(8)
C4 0.038(6) 0.025(5) 0.035(6) 0.018(5) 0.004(5) -0.006(5)
O4 0.038(5) 0.061(6) 0.071(7) 0.018(5) -0.011(5) -0.011(4)
C5 0.045(7) 0.035(7) 0.052(8) 0.011(6) 0.012(6) 0.011(5)
O5 0.074(7) 0.059(6) 0.079(7) 0.043(5) 0.033(6) 0.011(5)
C6 0.042(7) 0.044(7) 0.037(7) 0.018(5) 0.012(5) -0.001(6)
O6 0.067(6) 0.036(5) 0.059(6) 0.013(4) 0.021(5) 0.027(4)
C7 0.028(5) 0.026(5) 0.020(5) -0.001(4) 0.006(4) -0.001(4)
C8 0.023(5) 0.020(5) 0.028(5) 0.012(4) -0.003(4) 0.006(4)
C9 0.037(6) 0.029(6) 0.048(7) 0.005(5) 0.018(5) 0.007(5)
C10 0.052(7) 0.027(5) 0.017(5) 0.007(4) 0.006(5) 0.016(5)
C11 0.042(6) 0.019(5) 0.026(6) 0.000(4) 0.001(5) 0.001(4)
C12 0.026(5) 0.026(5) 0.031(6) 0.007(4) 0.005(4) 0.001(4)
C13 0.038(7) 0.045(7) 0.064(9) -0.001(6) 0.005(6) -0.017(6)
C14 0.024(6) 0.046(7) 0.063(8) -0.004(6) 0.005(5) 0.008(5)
C15 0.024(5) 0.036(6) 0.026(6) -0.003(5) -0.005(4) -0.008(4)
C16 0.028(5) 0.023(5) 0.032(6) -0.002(4) -0.002(4) 0.004(4)
C17 0.038(6) 0.041(7) 0.037(7) -0.015(5) 0.014(5) -0.003(5)
C18 0.032(6) 0.063(8) 0.038(7) -0.007(6) 0.007(5) 0.016(6)
C19 0.032(6) 0.054(7) 0.030(6) -0.013(6) -0.016(5) 0.004(5)
C20 0.031(6) 0.053(8) 0.059(8) 0.004(6) 0.009(6) 0.012(5)
C21 0.053(8) 0.017(6) 0.087(10) 0.001(6) 0.007(7) 0.013(5)

loop_
_atom_type_symbol
_atom_type_description
_atom_type_scat_dispersion_real
_atom_type_scat_dispersion_imag
_atom_type_scat_source
C C 0.0033 0.0016 'International Tables Vol C Tables 4.2.6.8 and 6.1.1.4'
H H 0.0000 0.0000 'International Tables Vol C Tables 4.2.6.8 and 6.1.1.4'
O O 0.0106 0.0060 'International Tables Vol C Tables 4.2.6.8 and 6.1.1.4'
Ge Ge 0.1547 1.8001 'International Tables Vol C Tables 4.2.6.8 and 6.1.1.4'
W W -0.8490 6.8722 'International Tables Vol C Tables 4.2.6.8 and 6.1.1.4'

loop_
_geom_angle_atom_site_label_1
_geom_angle_atom_site_label_2
_geom_angle_atom_site_label_3
_geom_angle
_geom_angle_site_symmetry_1
_geom_angle_site_symmetry_3
C1 W1 C3 75.8(6) . .
C1 W1 C2 107.5(5) . .
C3 W1 C2 78.4(6) . .
C1 W1 C8 138.6(5) . .
C3 W1 C8 139.7(5) . .
C2 W1 C8 101.7(5) . .
C1 W1 C10 121.2(4) . .
C3 W1 C10 86.6(5) . .
C2 W1 C10 123.3(5) . .
C8 W1 C10 59.2(3) . .
C1 W1 C11 97.8(4) . .
C3 W1 C11 105.8(5) . .
C2 W1 C11 154.5(5) . .
C8 W1 C11 58.6(3) . .
C10 W1 C11 34.6(4) . .
C1 W1 C9 154.9(4) . .
C3 W1 C9 104.0(5) . .
C2 W1 C9 96.8(5) . .
C8 W1 C9 35.7(4) . .
C10 W1 C9 35.1(4) . .
C11 W1 C9 57.8(4) . .
C1 W1 C7 105.0(4) . .
C3 W1 C7 141.2(5) . .
C2 W1 C7 134.3(5) . .
C8 W1 C7 35.8(3) . .
C10 W1 C7 59.2(3) . .
C11 W1 C7 35.4(3) . .
C9 W1 C7 59.2(4) . .
C1 W1 Ge1 74.8(3) . .
C3 W1 Ge1 131.8(4) . .
C2 W1 Ge1 75.2(4) . .
C8 W1 Ge1 85.3(2) . .
C10 W1 Ge1 141.5(3) . .
C11 W1 Ge1 115.3(3) . .
C9 W1 Ge1 118.6(3) . .
C7 W1 Ge1 83.5(2) . .
C4 W2 C6 103.8(5) . .
C4 W2 C5 77.6(5) . .
C6 W2 C5 79.1(4) . .
C4 W2 C7 79.6(4) . .
C6 W2 C7 74.8(4) . .
C5 W2 C7 139.9(4) . .
C4 W2 C16 101.8(4) . .
C6 W2 C16 140.9(4) . .
C5 W2 C16 135.4(4) . .
C7 W2 C16 81.4(4) . .
C4 W2 C15 132.8(4) . .
C6 W2 C15 105.2(4) . .
C5 W2 C15 144.1(5) . .
C7 W2 C15 73.1(3) . .
C16 W2 C15 37.1(4) . .
C4 W2 C17 102.7(4) . .
C6 W2 C17 152.7(5) . .
C5 W2 C17 100.4(5) . .
C7 W2 C17 116.6(4) . .
C16 W2 C17 35.4(4) . .
C15 W2 C17 59.5(4) . .
C4 W2 C18 131.4(4) . .
C6 W2 C18 118.5(5) . .
C5 W2 C18 87.5(5) . .
C7 W2 C18 131.8(4) . .
C16 W2 C18 59.1(5) . .
C15 W2 C18 58.7(4) . .
C17 W2 C18 34.9(4) . .
C4 W2 C19 159.9(4) . .
C6 W2 C19 96.0(4) . .
C5 W2 C19 109.8(5) . .
C7 W2 C19 102.8(4) . .
C16 W2 C19 59.4(4) . .
C15 W2 C19 34.9(4) . .
C17 W2 C19 58.1(4) . .
C18 W2 C19 34.8(4) . .
C21 Ge1 C20 103.0(5) . .
C21 Ge1 C16 105.7(5) . .
C20 Ge1 C16 102.5(5) . .
C21 Ge1 W1 120.8(4) . .
C20 Ge1 W1 119.4(4) . .
C16 Ge1 W1 103.3(3) . .
O1 C1 W1 177.2(10) . .
O2 C2 W1 175.1(12) . .
O3 C3 W1 177.8(13) . .
O4 C4 W2 178.8(10) . .
O5 C5 W2 178.5(11) . .
O6 C6 W2 176.2(10) . .
C11 C7 C8 104.7(9) . .
C11 C7 W2 138.0(7) . .
C8 C7 W2 116.6(6) . .
C11 C7 W1 70.9(6) . .
C8 C7 W1 70.0(6) . .
W2 C7 W1 129.5(4) . .
C9 C8 C7 108.4(8) . .
C9 C8 C12 129.4(9) . .
C7 C8 C12 120.6(9) . .
C9 C8 W1 72.9(6) . .
C7 C8 W1 74.2(6) . .
C12 C8 W1 129.9(6) . .
C10 C9 C8 108.1(9) . .
C10 C9 W1 71.8(6) . .
C8 C9 W1 71.4(5) . .
C10 C9 H9 126.0 . .
C8 C9 H9 126.0 . .
W1 C9 H9 122.5 . .
C11 C10 C9 108.0(9) . .
C11 C10 W1 73.3(6) . .
C9 C10 W1 73.1(6) . .
C11 C10 H10 126.0 . .
C9 C10 H10 126.0 . .
W1 C10 H10 119.5 . .
C10 C11 C7 110.7(9) . .
C10 C11 W1 72.1(6) . .
C7 C11 W1 73.7(6) . .
C10 C11 H11 124.6 . .
C7 C11 H11 124.6 . .
W1 C11 H11 121.2 . .
C15 C12 C8 106.1(8) . .
C15 C12 C13 112.1(8) . .
C8 C12 C13 115.4(10) . .
C15 C12 C14 108.8(10) . .
C8 C12 C14 106.2(8) . .
C13 C12 C14 108.0(9) . .
C12 C13 H13A 109.5 . .
C12 C13 H13B 109.5 . .
H13A C13 H13B 109.5 . .
C12 C13 H13C 109.5 . .
H13A C13 H13C 109.5 . .
H13B C13 H13C 109.5 . .
C12 C14 H14A 109.5 . .
C12 C14 H14B 109.5 . .
H14A C14 H14B 109.5 . .
C12 C14 H14C 109.5 . .
H14A C14 H14C 109.5 . .
H14B C14 H14C 109.5 . .
C19 C15 C16 107.1(9) . .
C19 C15 C12 128.0(10) . .
C16 C15 C12 124.9(10) . .
C19 C15 W2 74.4(6) . .
C16 C15 W2 70.7(5) . .
C12 C15 W2 117.1(6) . .
C17 C16 C15 106.3(10) . .
C17 C16 Ge1 126.3(8) . .
C15 C16 Ge1 127.4(8) . .
C17 C16 W2 73.3(6) . .
C15 C16 W2 72.1(6) . .
Ge1 C16 W2 117.6(4) . .
C18 C17 C16 109.4(10) . .
C18 C17 W2 73.5(6) . .
C16 C17 W2 71.3(5) . .
C18 C17 H17 125.3 . .
C16 C17 H17 125.3 . .
W2 C17 H17 121.6 . .
C17 C18 C19 108.3(12) . .
C17 C18 W2 71.6(6) . .
C19 C18 W2 73.3(6) . .
C17 C18 H18 125.8 . .
C19 C18 H18 125.8 . .
W2 C18 H18 121.0 . .
C15 C19 C18 108.8(10) . .
C15 C19 W2 70.7(5) . .
C18 C19 W2 72.0(6) . .
C15 C19 H19 125.6 . .
C18 C19 H19 125.6 . .
W2 C19 H19 123.4 . .
Ge1 C20 H20A 109.5 . .
Ge1 C20 H20B 109.5 . .
H20A C20 H20B 109.5 . .
Ge1 C20 H20C 109.5 . .
H20A C20 H20C 109.5 . .
H20B C20 H20C 109.5 . .
Ge1 C21 H21A 109.5 . .
Ge1 C21 H21B 109.5 . .
H21A C21 H21B 109.5 . .
Ge1 C21 H21C 109.5 . .
H21A C21 H21C 109.5 . .
H21B C21 H21C 109.5 . .

loop_
_geom_bond_atom_site_label_1
_geom_bond_atom_site_label_2
_geom_bond_distance
_geom_bond_site_symmetry_2
W1 C1 1.961(12) .
W1 C3 1.969(16) .
W1 C2 1.975(13) .
W1 C8 2.315(9) .
W1 C10 2.318(9) .
W1 C11 2.333(10) .
W1 C9 2.335(11) .
W1 C7 2.370(11) .
W1 Ge1 2.6522(13) .
W2 C4 1.969(11) .
W2 C6 2.000(12) .
W2 C5 2.012(13) .
W2 C7 2.213(10) .
W2 C16 2.289(10) .
W2 C15 2.308(10) .
W2 C17 2.314(10) .
W2 C18 2.338(11) .
W2 C19 2.356(10) .
Ge1 C21 1.961(10) .
Ge1 C20 1.967(11) .
Ge1 C16 1.982(11) .
C1 O1 1.151(14) .
C2 O2 1.144(15) .
C3 O3 1.155(17) .
C4 O4 1.150(13) .
C5 O5 1.155(15) .
C6 O6 1.135(13) .
C7 C11 1.431(13) .
C7 C8 1.439(13) .
C8 C9 1.426(14) .
C8 C12 1.502(13) .
C9 C10 1.402(15) .
C9 H9 0.9300 .
C10 C11 1.385(15) .
C10 H10 0.9300 .
C11 H11 0.9300 .
C12 C15 1.493(14) .
C12 C13 1.515(15) .
C12 C14 1.582(15) .
C13 H13A 0.9600 .
C13 H13B 0.9600 .
C13 H13C 0.9600 .
C14 H14A 0.9600 .
C14 H14B 0.9600 .
C14 H14C 0.9600 .
C15 C19 1.400(17) .
C15 C16 1.464(14) .
C16 C17 1.401(16) .
C17 C18 1.395(17) .
C17 H17 0.9300 .
C18 C19 1.403(16) .
C18 H18 0.9300 .
C19 H19 0.9300 .
C20 H20A 0.9600 .
C20 H20B 0.9600 .
C20 H20C 0.9600 .
C21 H21A 0.9600 .
C21 H21B 0.9600 .
C21 H21C 0.9600 .

loop_
_geom_torsion_atom_site_label_1
_geom_torsion_atom_site_label_2
_geom_torsion_atom_site_label_3
_geom_torsion_atom_site_label_4
_geom_torsion
_geom_torsion_site_symmetry_1
_geom_torsion_site_symmetry_2
_geom_torsion_site_symmetry_3
_geom_torsion_site_symmetry_4
C1 W1 Ge1 C21 118.1(6) . . . .
C3 W1 Ge1 C21 63.8(8) . . . .
C2 W1 Ge1 C21 4.8(6) . . . .
C8 W1 Ge1 C21 -98.6(5) . . . .
C10 W1 Ge1 C21 -120.6(6) . . . .
C11 W1 Ge1 C21 -150.4(6) . . . .
C9 W1 Ge1 C21 -84.9(6) . . . .
C7 W1 Ge1 C21 -134.5(5) . . . .
C1 W1 Ge1 C20 -11.4(6) . . . .
C3 W1 Ge1 C20 -65.7(8) . . . .
C2 W1 Ge1 C20 -124.6(6) . . . .
C8 W1 Ge1 C20 132.0(5) . . . .
C10 W1 Ge1 C20 110.0(6) . . . .
C11 W1 Ge1 C20 80.1(5) . . . .
C9 W1 Ge1 C20 145.6(6) . . . .
C7 W1 Ge1 C20 96.1(5) . . . .
C1 W1 Ge1 C16 -124.2(5) . . . .
C3 W1 Ge1 C16 -178.5(7) . . . .
C2 W1 Ge1 C16 122.5(5) . . . .
C8 W1 Ge1 C16 19.1(4) . . . .
C10 W1 Ge1 C16 -2.9(5) . . . .
C11 W1 Ge1 C16 -32.7(4) . . . .
C9 W1 Ge1 C16 32.8(4) . . . .
C7 W1 Ge1 C16 -16.8(4) . . . .
C3 W1 C1 O1 -70(25) . . . .
C2 W1 C1 O1 -142(25) . . . .
C8 W1 C1 O1 85(25) . . . .
C10 W1 C1 O1 7(25) . . . .
C11 W1 C1 O1 35(25) . . . .
C9 W1 C1 O1 23(26) . . . .
C7 W1 C1 O1 70(25) . . . .
Ge1 W1 C1 O1 149(25) . . . .
C1 W1 C2 O2 163(17) . . . .
C3 W1 C2 O2 92(17) . . . .
C8 W1 C2 O2 -46(17) . . . .
C10 W1 C2 O2 14(17) . . . .
C11 W1 C2 O2 -10(18) . . . .
C9 W1 C2 O2 -11(17) . . . .
C7 W1 C2 O2 -63(17) . . . .
Ge1 W1 C2 O2 -128(17) . . . .
C1 W1 C3 O3 166(39) . . . .
C2 W1 C3 O3 -82(38) . . . .
C8 W1 C3 O3 13(39) . . . .
C10 W1 C3 O3 43(38) . . . .
C11 W1 C3 O3 72(38) . . . .
C9 W1 C3 O3 12(39) . . . .
C7 W1 C3 O3 70(39) . . . .
Ge1 W1 C3 O3 -140(38) . . . .
C6 W2 C4 O4 138(49) . . . .
C5 W2 C4 O4 -147(49) . . . .
C7 W2 C4 O4 66(49) . . . .
C16 W2 C4 O4 -13(49) . . . .
C15 W2 C4 O4 11(49) . . . .
C17 W2 C4 O4 -49(49) . . . .
C18 W2 C4 O4 -72(49) . . . .
C19 W2 C4 O4 -33(50) . . . .
C4 W2 C5 O5 63(47) . . . .
C6 W2 C5 O5 170(47) . . . .
C7 W2 C5 O5 120(47) . . . .
C16 W2 C5 O5 -31(47) . . . .
C15 W2 C5 O5 -89(47) . . . .
C17 W2 C5 O5 -38(47) . . . .
C18 W2 C5 O5 -70(47) . . . .
C19 W2 C5 O5 -98(47) . . . .
C4 W2 C6 O6 -134(17) . . . .
C5 W2 C6 O6 152(17) . . . .
C7 W2 C6 O6 -59(17) . . . .
C16 W2 C6 O6 -5(17) . . . .
C15 W2 C6 O6 8(17) . . . .
C17 W2 C6 O6 60(17) . . . .
C18 W2 C6 O6 70(17) . . . .
C19 W2 C6 O6 42(17) . . . .
C4 W2 C7 C11 40.5(11) . . . .
C6 W2 C7 C11 -67.0(11) . . . .
C5 W2 C7 C11 -15.8(14) . . . .
C16 W2 C7 C11 144.3(11) . . . .
C15 W2 C7 C11 -178.5(12) . . . .
C17 W2 C7 C11 139.6(10) . . . .
C18 W2 C7 C11 178.1(10) . . . .
C19 W2 C7 C11 -159.9(11) . . . .
C4 W2 C7 C8 -151.0(8) . . . .
C6 W2 C7 C8 101.5(8) . . . .
C5 W2 C7 C8 152.7(8) . . . .
C16 W2 C7 C8 -47.2(7) . . . .
C15 W2 C7 C8 -10.0(7) . . . .
C17 W2 C7 C8 -51.9(9) . . . .
C18 W2 C7 C8 -13.4(10) . . . .
C19 W2 C7 C8 8.6(8) . . . .
C4 W2 C7 W1 -65.7(6) . . . .
C6 W2 C7 W1 -173.3(6) . . . .
C5 W2 C7 W1 -122.0(7) . . . .
C16 W2 C7 W1 38.1(5) . . . .
C15 W2 C7 W1 75.3(5) . . . .
C17 W2 C7 W1 33.4(7) . . . .
C18 W2 C7 W1 71.9(7) . . . .
C19 W2 C7 W1 93.9(6) . . . .
C1 W1 C7 C11 -82.3(7) . . . .
C3 W1 C7 C11 3.6(10) . . . .
C2 W1 C7 C11 143.6(7) . . . .
C8 W1 C7 C11 114.4(8) . . . .
C10 W1 C7 C11 35.4(6) . . . .
C9 W1 C7 C11 76.5(6) . . . .
Ge1 W1 C7 C11 -154.6(6) . . . .
C1 W1 C7 C8 163.4(6) . . . .
C3 W1 C7 C8 -110.8(9) . . . .
C2 W1 C7 C8 29.2(8) . . . .
C10 W1 C7 C8 -78.9(6) . . . .
C11 W1 C7 C8 -114.4(8) . . . .
C9 W1 C7 C8 -37.9(5) . . . .
Ge1 W1 C7 C8 91.0(5) . . . .
C1 W1 C7 W2 54.8(6) . . . .
C3 W1 C7 W2 140.7(8) . . . .
C2 W1 C7 W2 -79.4(8) . . . .
C8 W1 C7 W2 -108.5(7) . . . .
C10 W1 C7 W2 172.5(7) . . . .
C11 W1 C7 W2 137.1(9) . . . .
C9 W1 C7 W2 -146.4(7) . . . .
Ge1 W1 C7 W2 -17.5(5) . . . .
C11 C7 C8 C9 2.6(11) . . . .
W2 C7 C8 C9 -169.5(7) . . . .
W1 C7 C8 C9 65.4(7) . . . .
C11 C7 C8 C12 169.7(8) . . . .
W2 C7 C8 C12 -2.3(12) . . . .
W1 C7 C8 C12 -127.4(9) . . . .
C11 C7 C8 W1 -62.8(7) . . . .
W2 C7 C8 W1 125.1(6) . . . .
C1 W1 C8 C9 -140.2(7) . . . .
C3 W1 C8 C9 -0.3(10) . . . .
C2 W1 C8 C9 85.4(7) . . . .
C10 W1 C8 C9 -36.5(6) . . . .
C11 W1 C8 C9 -77.2(6) . . . .
C7 W1 C8 C9 -115.5(8) . . . .
Ge1 W1 C8 C9 159.2(6) . . . .
C1 W1 C8 C7 -24.7(8) . . . .
C3 W1 C8 C7 115.1(9) . . . .
C2 W1 C8 C7 -159.1(6) . . . .
C10 W1 C8 C7 78.9(6) . . . .
C11 W1 C8 C7 38.2(5) . . . .
C9 W1 C8 C7 115.5(8) . . . .
Ge1 W1 C8 C7 -85.3(5) . . . .
C1 W1 C8 C12 92.3(10) . . . .
C3 W1 C8 C12 -127.9(10) . . . .
C2 W1 C8 C12 -42.1(10) . . . .
C10 W1 C8 C12 -164.1(10) . . . .
C11 W1 C8 C12 155.2(10) . . . .
C9 W1 C8 C12 -127.5(11) . . . .
C7 W1 C8 C12 117.0(11) . . . .
Ge1 W1 C8 C12 31.7(8) . . . .
C7 C8 C9 C10 -3.5(12) . . . .
C12 C8 C9 C10 -169.1(10) . . . .
W1 C8 C9 C10 62.8(8) . . . .
C7 C8 C9 W1 -66.3(7) . . . .
C12 C8 C9 W1 128.0(10) . . . .
C1 W1 C9 C10 -23.5(14) . . . .
C3 W1 C9 C10 62.7(8) . . . .
C2 W1 C9 C10 142.4(8) . . . .
C8 W1 C9 C10 -117.1(9) . . . .
C11 W1 C9 C10 -37.4(6) . . . .
C7 W1 C9 C10 -79.2(7) . . . .
Ge1 W1 C9 C10 -140.9(6) . . . .
C1 W1 C9 C8 93.6(12) . . . .
C3 W1 C9 C8 179.8(7) . . . .
C2 W1 C9 C8 -100.5(7) . . . .
C10 W1 C9 C8 117.1(9) . . . .
C11 W1 C9 C8 79.7(6) . . . .
C7 W1 C9 C8 37.9(5) . . . .
Ge1 W1 C9 C8 -23.8(6) . . . .
C8 C9 C10 C11 3.0(12) . . . .
W1 C9 C10 C11 65.5(8) . . . .
C8 C9 C10 W1 -62.6(7) . . . .
C1 W1 C10 C11 53.3(8) . . . .
C3 W1 C10 C11 124.4(8) . . . .
C2 W1 C10 C11 -161.8(7) . . . .
C8 W1 C10 C11 -78.1(7) . . . .
C9 W1 C10 C11 -115.3(9) . . . .
C7 W1 C10 C11 -36.2(6) . . . .
Ge1 W1 C10 C11 -52.3(8) . . . .
C1 W1 C10 C9 168.6(7) . . . .
C3 W1 C10 C9 -120.3(8) . . . .
C2 W1 C10 C9 -46.5(9) . . . .
C8 W1 C10 C9 37.2(6) . . . .
C11 W1 C10 C9 115.3(9) . . . .
C7 W1 C10 C9 79.1(7) . . . .
Ge1 W1 C10 C9 63.0(8) . . . .
C9 C10 C11 C7 -1.3(12) . . . .
W1 C10 C11 C7 64.1(7) . . . .
C9 C10 C11 W1 -65.4(7) . . . .
C8 C7 C11 C10 -0.8(12) . . . .
W2 C7 C11 C10 168.6(8) . . . .
W1 C7 C11 C10 -63.0(8) . . . .
C8 C7 C11 W1 62.3(7) . . . .
W2 C7 C11 W1 -128.3(10) . . . .
C1 W1 C11 C10 -136.2(7) . . . .
C3 W1 C11 C10 -58.9(8) . . . .
C2 W1 C11 C10 37.4(14) . . . .
C8 W1 C11 C10 80.2(7) . . . .
C9 W1 C11 C10 37.9(6) . . . .
C7 W1 C11 C10 118.8(9) . . . .
Ge1 W1 C11 C10 147.0(6) . . . .
C1 W1 C11 C7 105.0(7) . . . .
C3 W1 C11 C7 -177.7(6) . . . .
C2 W1 C11 C7 -81.5(13) . . . .
C8 W1 C11 C7 -38.6(6) . . . .
C10 W1 C11 C7 -118.8(9) . . . .
C9 W1 C11 C7 -80.9(6) . . . .
Ge1 W1 C11 C7 28.2(6) . . . .
C9 C8 C12 C15 -176.3(10) . . . .
C7 C8 C12 C15 19.6(12) . . . .
W1 C8 C12 C15 -75.2(11) . . . .
C9 C8 C12 C13 -51.5(14) . . . .
C7 C8 C12 C13 144.4(10) . . . .
W1 C8 C12 C13 49.6(12) . . . .
C9 C8 C12 C14 68.1(13) . . . .
C7 C8 C12 C14 -96.1(11) . . . .
W1 C8 C12 C14 169.1(8) . . . .
C8 C12 C15 C19 -118.8(11) . . . .
C13 C12 C15 C19 114.4(12) . . . .
C14 C12 C15 C19 -4.9(14) . . . .
C8 C12 C15 C16 56.6(12) . . . .
C13 C12 C15 C16 -70.2(12) . . . .
C14 C12 C15 C16 170.5(9) . . . .
C8 C12 C15 W2 -27.9(10) . . . .
C13 C12 C15 W2 -154.7(8) . . . .
C14 C12 C15 W2 86.0(9) . . . .
C4 W2 C15 C19 -155.5(7) . . . .
C6 W2 C15 C19 78.4(7) . . . .
C5 W2 C15 C19 -14.0(10) . . . .
C7 W2 C15 C19 147.0(7) . . . .
C16 W2 C15 C19 -114.9(9) . . . .
C17 W2 C15 C19 -76.9(7) . . . .
C18 W2 C15 C19 -36.0(6) . . . .
C4 W2 C15 C16 -40.6(8) . . . .
C6 W2 C15 C16 -166.7(6) . . . .
C5 W2 C15 C16 100.8(9) . . . .
C7 W2 C15 C16 -98.2(7) . . . .
C17 W2 C15 C16 38.0(6) . . . .
C18 W2 C15 C16 78.9(7) . . . .
C19 W2 C15 C16 114.9(9) . . . .
C4 W2 C15 C12 79.5(9) . . . .
C6 W2 C15 C12 -46.7(9) . . . .
C5 W2 C15 C12 -139.1(8) . . . .
C7 W2 C15 C12 21.9(8) . . . .
C16 W2 C15 C12 120.1(11) . . . .
C17 W2 C15 C12 158.1(10) . . . .
C18 W2 C15 C12 -161.0(10) . . . .
C19 W2 C15 C12 -125.1(11) . . . .
C19 C15 C16 C17 0.3(11) . . . .
C12 C15 C16 C17 -175.9(9) . . . .
W2 C15 C16 C17 -65.8(7) . . . .
C19 C15 C16 Ge1 177.6(7) . . . .
C12 C15 C16 Ge1 1.4(14) . . . .
W2 C15 C16 Ge1 111.5(7) . . . .
C19 C15 C16 W2 66.1(7) . . . .
C12 C15 C16 W2 -110.1(9) . . . .
C21 Ge1 C16 C17 -94.7(9) . . . .
C20 Ge1 C16 C17 12.8(10) . . . .
W1 Ge1 C16 C17 137.5(8) . . . .
C21 Ge1 C16 C15 88.4(9) . . . .
C20 Ge1 C16 C15 -164.0(8) . . . .
W1 Ge1 C16 C15 -39.4(9) . . . .
C21 Ge1 C16 W2 176.4(5) . . . .
C20 Ge1 C16 W2 -76.1(6) . . . .
W1 Ge1 C16 W2 48.6(5) . . . .
C4 W2 C16 C17 -95.3(7) . . . .
C6 W2 C16 C17 134.5(8) . . . .
C5 W2 C16 C17 -11.0(10) . . . .
C7 W2 C16 C17 -172.8(7) . . . .
C15 W2 C16 C17 113.9(9) . . . .
C18 W2 C16 C17 36.1(7) . . . .
C19 W2 C16 C17 76.8(7) . . . .
C4 W2 C16 C15 150.8(6) . . . .
C6 W2 C16 C15 20.6(10) . . . .
C5 W2 C16 C15 -124.9(7) . . . .
C7 W2 C16 C15 73.3(6) . . . .
C17 W2 C16 C15 -113.9(9) . . . .
C18 W2 C16 C15 -77.8(6) . . . .
C19 W2 C16 C15 -37.1(6) . . . .
C4 W2 C16 Ge1 27.3(6) . . . .
C6 W2 C16 Ge1 -102.9(7) . . . .
C5 W2 C16 Ge1 111.7(7) . . . .
C7 W2 C16 Ge1 -50.1(5) . . . .
C15 W2 C16 Ge1 -123.4(9) . . . .
C17 W2 C16 Ge1 122.7(9) . . . .
C18 W2 C16 Ge1 158.8(7) . . . .
C19 W2 C16 Ge1 -160.5(7) . . . .
C15 C16 C17 C18 1.0(11) . . . .
Ge1 C16 C17 C18 -176.4(7) . . . .
W2 C16 C17 C18 -64.1(8) . . . .
C15 C16 C17 W2 65.1(6) . . . .
Ge1 C16 C17 W2 -112.3(7) . . . .
C4 W2 C17 C18 -149.5(8) . . . .
C6 W2 C17 C18 16.5(14) . . . .
C5 W2 C17 C18 -70.0(8) . . . .
C7 W2 C17 C18 125.8(8) . . . .
C16 W2 C17 C18 117.8(10) . . . .
C15 W2 C17 C18 78.0(8) . . . .
C19 W2 C17 C18 36.9(8) . . . .
C4 W2 C17 C16 92.6(7) . . . .
C6 W2 C17 C16 -101.4(11) . . . .
C5 W2 C17 C16 172.2(7) . . . .
C7 W2 C17 C16 8.0(8) . . . .
C15 W2 C17 C16 -39.8(6) . . . .
C18 W2 C17 C16 -117.8(10) . . . .
C19 W2 C17 C16 -80.9(7) . . . .
C16 C17 C18 C19 -1.9(12) . . . .
W2 C17 C18 C19 -64.6(8) . . . .
C16 C17 C18 W2 62.7(7) . . . .
C4 W2 C18 C17 41.3(10) . . . .
C6 W2 C18 C17 -171.5(7) . . . .
C5 W2 C18 C17 112.3(8) . . . .
C7 W2 C18 C17 -76.6(8) . . . .
C16 W2 C18 C17 -36.7(7) . . . .
C15 W2 C18 C17 -80.3(8) . . . .
C19 W2 C18 C17 -116.5(12) . . . .
C4 W2 C18 C19 157.8(7) . . . .
C6 W2 C18 C19 -55.0(9) . . . .
C5 W2 C18 C19 -131.2(8) . . . .
C7 W2 C18 C19 39.9(10) . . . .
C16 W2 C18 C19 79.8(8) . . . .
C15 W2 C18 C19 36.1(7) . . . .
C17 W2 C18 C19 116.5(12) . . . .
C16 C15 C19 C18 -1.4(11) . . . .
C12 C15 C19 C18 174.6(10) . . . .
W2 C15 C19 C18 62.2(8) . . . .
C16 C15 C19 W2 -63.6(6) . . . .
C12 C15 C19 W2 112.4(10) . . . .
C17 C18 C19 C15 2.0(12) . . . .
W2 C18 C19 C15 -61.4(7) . . . .
C17 C18 C19 W2 63.5(8) . . . .
C4 W2 C19 C15 62.5(15) . . . .
C6 W2 C19 C15 -108.1(7) . . . .
C5 W2 C19 C15 171.3(6) . . . .
C7 W2 C19 C15 -32.4(7) . . . .
C16 W2 C19 C15 39.5(6) . . . .
C17 W2 C19 C15 81.2(7) . . . .
C18 W2 C19 C15 118.3(10) . . . .
C4 W2 C19 C18 -55.8(16) . . . .
C6 W2 C19 C18 133.6(8) . . . .
C5 W2 C19 C18 53.0(9) . . . .
C7 W2 C19 C18 -150.6(8) . . . .
C16 W2 C19 C18 -78.8(8) . . . .
C15 W2 C19 C18 -118.3(10) . . . .
C17 W2 C19 C18 -37.1(8) . . . .
